data_1505776
loop_
_publ_author_name
'Chen, Hsuan-Ying'
'Tang, Hui-Yi'
'Lin, Chu-Chieh'

_publ_section_title
;
 Ring-Opening Polymerization of Lactides Initiated by Zinc Alkoxides
 Derived from NNO-Tridentate Ligands
;
_journal_coden_ASTM MAMOBX
_journal_issue 11
_journal_name_full Macromolecules
_journal_page_first 3745
_journal_page_last 3752
_journal_paper_doi 10.1021/ma060471r
_journal_volume 39
_journal_year 2006
_chemical_formula_sum 'C30 H46 Cl2 N4 O3 Zn2'
_chemical_formula_weight 712.35
_space_group_IT_number 14
_symmetry_cell_setting monoclinic
_symmetry_space_group_name_Hall '-P 2yn'
_symmetry_space_group_name_H-M 'P 1 21/n 1'
_atom_sites_solution_hydrogens geom
_atom_sites_solution_primary direct
_atom_sites_solution_secondary difmap
_audit_creation_method SHELXL-97
_cell_angle_alpha 90.00
_cell_angle_beta 94.144(2)
_cell_angle_gamma 90.00
_cell_formula_units_Z 4
_cell_length_a 11.3260(10)
_cell_length_b 14.2735(13)
_cell_length_c 21.298(2)
_cell_measurement_reflns_used 3980
_cell_measurement_temperature 293(2)
_cell_measurement_theta_max 23.798
_cell_measurement_theta_min 2.299
_cell_volume 3434.1(5)
_computing_cell_refinement 'Bruker SMART'
_computing_data_collection 'Bruker SMART'
_computing_data_reduction 'Bruker SHELXTL'
_computing_molecular_graphics 'Bruker SHELXTL'
_computing_publication_material 'Bruker SHELXTL'
_computing_structure_refinement 'SHELXL-97 (Sheldrick, 1997)'
_computing_structure_solution 'SHELXS-97 (Sheldrick, 1990)'
_diffrn_ambient_temperature 293(2)
_diffrn_measured_fraction_theta_full 0.998
_diffrn_measured_fraction_theta_max 0.998
_diffrn_measurement_device_type 'CCD area detector'
_diffrn_measurement_method 'phi and omega scans'
_diffrn_radiation_monochromator graphite
_diffrn_radiation_source 'fine-focus sealed tube'
_diffrn_radiation_type MoK\a
_diffrn_radiation_wavelength 0.71073
_diffrn_reflns_av_R_equivalents 0.0418
_diffrn_reflns_av_sigmaI/netI 0.0540
_diffrn_reflns_limit_h_max 13
_diffrn_reflns_limit_h_min -11
_diffrn_reflns_limit_k_max 17
_diffrn_reflns_limit_k_min -17
_diffrn_reflns_limit_l_max 23
_diffrn_reflns_limit_l_min -26
_diffrn_reflns_number 19141
_diffrn_reflns_theta_full 26.02
_diffrn_reflns_theta_max 26.02
_diffrn_reflns_theta_min 1.72
_exptl_absorpt_coefficient_mu 1.587
_exptl_absorpt_correction_T_max 1.0000
_exptl_absorpt_correction_T_min 0.6967
_exptl_absorpt_correction_type SADABS
_exptl_crystal_colour 'green yellow'
_exptl_crystal_density_diffrn 1.378
_exptl_crystal_density_method 'not measured'
_exptl_crystal_description parallelpiped
_exptl_crystal_F_000 1488
_exptl_crystal_size_max 0.56
_exptl_crystal_size_mid 0.35
_exptl_crystal_size_min 0.28
_refine_diff_density_max 0.393
_refine_diff_density_min -0.299
_refine_diff_density_rms 0.056
_refine_ls_extinction_method none
_refine_ls_goodness_of_fit_ref 0.790
_refine_ls_hydrogen_treatment mixed
_refine_ls_matrix_type full
_refine_ls_number_parameters 365
_refine_ls_number_reflns 6743
_refine_ls_number_restraints 0
_refine_ls_restrained_S_all 0.790
_refine_ls_R_factor_all 0.0965
_refine_ls_R_factor_gt 0.0428
_refine_ls_shift/su_max 0.001
_refine_ls_shift/su_mean 0.000
_refine_ls_structure_factor_coef Fsqd
_refine_ls_weighting_details 'calc w=1/[\s^2^(Fo^2^)+(0.1000P)^2^+0.0000P] where P=(Fo^2^+2Fc^2^)/3'
_refine_ls_weighting_scheme calc
_refine_ls_wR_factor_gt 0.1167
_refine_ls_wR_factor_ref 0.1482
_reflns_number_gt 3477
_reflns_number_total 6743
_reflns_threshold_expression >2sigma(I)
_cod_data_source_file ma060471rsi20060302_085750.cif
_cod_data_source_block 1c
_cod_depositor_comments
;
The following automatic conversions were performed:

'_symmetry_cell_setting' value 'Monoclinic' changed to 'monoclinic'
according to /home/saulius/struct/CIF-dictionaries/cif_core.dic
dictionary named 'cif_core.dic' version 2.4.1 from 2010-06-29.

Automatic conversion script
Id: cif_fix_values 1715 2011-07-08 13:25:40Z adriana 

 Updated bibliographic information.

 Antanas Vaitkus,
 2019-10-09
;
_cod_original_sg_symbol_H-M P2(1)/n
_cod_database_code 1505776

loop_
_symmetry_equiv_pos_as_xyz
'x, y, z'
'-x+1/2, y+1/2, -z+1/2'
'-x, -y, -z'
'x-1/2, -y-1/2, z-1/2'

loop_
_atom_site_label
_atom_site_type_symbol
_atom_site_fract_x
_atom_site_fract_y
_atom_site_fract_z
_atom_site_U_iso_or_equiv
_atom_site_adp_type
_atom_site_occupancy
_atom_site_symmetry_multiplicity
_atom_site_calc_flag
_atom_site_refinement_flags
Zn1 Zn -0.47267(4) 0.67938(3) 0.18610(2) 0.05691(17) Uani 1 1 d .
Zn2 Zn -0.17690(4) 0.67990(3) 0.20150(2) 0.05921(17) Uani 1 1 d .
O1 O -0.3247(2) 0.6892(2) 0.25399(13) 0.0649(8) Uani 1 1 d .
O2 O -0.3254(2) 0.6715(2) 0.13451(13) 0.0674(8) Uani 1 1 d .
O3 O -0.3342(8) 0.4712(6) 0.5468(5) 0.230(3) Uani 1 1 d .
N1 N -0.5526(3) 0.5496(2) 0.13682(18) 0.0687(10) Uani 1 1 d .
N2 N -0.5330(3) 0.5943(2) 0.26175(18) 0.0646(9) Uani 1 1 d .
N3 N -0.0951(3) 0.5650(3) 0.26343(17) 0.0741(10) Uani 1 1 d .
N4 N -0.1188(3) 0.5742(3) 0.13527(19) 0.0701(10) Uani 1 1 d .
C1 C -0.5958(6) 0.5668(4) 0.0715(3) 0.115(2) Uani 1 1 d .
H1A H -0.6287 0.5101 0.0534 0.172 Uiso 1 1 calc R
H1B H -0.5313 0.5872 0.0480 0.172 Uiso 1 1 calc R
H1C H -0.6557 0.6145 0.0703 0.172 Uiso 1 1 calc R
Cl1 Cl -0.38247(14) 0.81911(13) 0.51099(7) 0.1154(6) Uani 1 1 d .
Cl2 Cl -0.27804(14) 0.73212(11) -0.13456(6) 0.1023(5) Uani 1 1 d .
C2 C -0.4693(5) 0.4719(4) 0.1373(3) 0.0996(17) Uiso 1 1 d .
H2A H -0.5063 0.4192 0.1159 0.149 Uiso 1 1 calc R
H2B H -0.4459 0.4550 0.1800 0.149 Uiso 1 1 calc R
H2C H -0.4008 0.4904 0.1163 0.149 Uiso 1 1 calc R
C3 C -0.6548(4) 0.5312(4) 0.1732(3) 0.0866(15) Uani 1 1 d .
H3A H -0.6929 0.4737 0.1583 0.104 Uiso 1 1 calc R
H3B H -0.7115 0.5818 0.1665 0.104 Uiso 1 1 calc R
C4 C -0.6201(4) 0.5225(4) 0.2423(2) 0.0850(15) Uani 1 1 d .
H4A H -0.6895 0.5295 0.2660 0.102 Uiso 1 1 calc R
H4B H -0.5868 0.4609 0.2512 0.102 Uiso 1 1 calc R
C5 C -0.5217(4) 0.6190(3) 0.3189(2) 0.0662(12) Uani 1 1 d .
H5A H -0.5724 0.5920 0.3462 0.079 Uiso 1 1 calc R
C6 C -0.4352(4) 0.6867(3) 0.34539(19) 0.0585(10) Uani 1 1 d .
C7 C -0.4460(4) 0.7191(4) 0.4064(2) 0.0722(12) Uani 1 1 d .
H7A H -0.5096 0.6991 0.4283 0.087 Uiso 1 1 calc R
C8 C -0.3655(4) 0.7794(4) 0.4348(2) 0.0753(13) Uani 1 1 d .
C9 C -0.2695(4) 0.8082(3) 0.4031(2) 0.0770(13) Uani 1 1 d .
H9A H -0.2135 0.8485 0.4225 0.092 Uiso 1 1 calc R
C10 C -0.2574(4) 0.7774(3) 0.3437(2) 0.0676(12) Uani 1 1 d .
H10A H -0.1917 0.7971 0.3234 0.081 Uiso 1 1 calc R
C11 C -0.3384(3) 0.7178(3) 0.3115(2) 0.0592(10) Uani 1 1 d .
C12 C -0.0474(6) 0.5996(5) 0.3241(3) 0.132(2) Uani 1 1 d .
H12A H -0.0133 0.5485 0.3485 0.198 Uiso 1 1 calc R
H12B H -0.1097 0.6275 0.3460 0.198 Uiso 1 1 calc R
H12C H 0.0125 0.6456 0.3180 0.198 Uiso 1 1 calc R
C13 C -0.1776(5) 0.4882(4) 0.2727(3) 0.120(2) Uani 1 1 d .
H13A H -0.1392 0.4415 0.2995 0.179 Uiso 1 1 calc R
H13B H -0.2021 0.4607 0.2327 0.179 Uiso 1 1 calc R
H13C H -0.2456 0.5119 0.2919 0.179 Uiso 1 1 calc R
C14 C 0.0065(5) 0.5364(4) 0.2295(3) 0.1028(18) Uani 1 1 d .
H14A H 0.0464 0.4845 0.2514 0.123 Uiso 1 1 calc R
H14B H 0.0620 0.5881 0.2287 0.123 Uiso 1 1 calc R
C15 C -0.0310(5) 0.5070(4) 0.1623(3) 0.0882(15) Uani 1 1 d .
H15A H 0.0373 0.5058 0.1373 0.106 Uiso 1 1 calc R
H15B H -0.0651 0.4446 0.1621 0.106 Uiso 1 1 calc R
C16 C -0.1375(4) 0.5804(3) 0.0758(2) 0.0714(12) Uani 1 1 d .
H16A H -0.0922 0.5426 0.0512 0.086 Uiso 1 1 calc R
C17 C -0.2233(4) 0.6415(3) 0.0432(2) 0.0607(10) Uani 1 1 d .
C18 C -0.2145(4) 0.6562(3) -0.0215(2) 0.0705(12) Uani 1 1 d .
H18A H -0.1548 0.6266 -0.0418 0.085 Uiso 1 1 calc R
C19 C -0.2930(5) 0.7136(4) -0.0549(2) 0.0747(13) Uani 1 1 d .
C20 C -0.3842(4) 0.7549(4) -0.0253(2) 0.0812(14) Uani 1 1 d .
H20A H -0.4388 0.7929 -0.0479 0.097 Uiso 1 1 calc R
C21 C -0.3940(4) 0.7399(4) 0.0374(2) 0.0772(13) Uani 1 1 d .
H21A H -0.4564 0.7677 0.0565 0.093 Uiso 1 1 calc R
C22 C -0.3140(4) 0.6846(3) 0.0741(2) 0.0630(11) Uani 1 1 d .
C23 C -0.5831(4) 0.7864(3) 0.1713(2) 0.0777(13) Uani 1 1 d .
H23A H -0.5359 0.8430 0.1694 0.093 Uiso 1 1 calc R
H23B H -0.6243 0.7781 0.1302 0.093 Uiso 1 1 calc R
C24 C -0.6718(6) 0.8026(4) 0.2164(3) 0.119(2) Uani 1 1 d .
H24A H -0.7186 0.8563 0.2037 0.179 Uiso 1 1 calc R
H24B H -0.6331 0.8136 0.2574 0.179 Uiso 1 1 calc R
H24C H -0.7220 0.7486 0.2179 0.179 Uiso 1 1 calc R
C25 C -0.0735(4) 0.7925(3) 0.2008(2) 0.0845(15) Uani 1 1 d .
H25A H -0.1222 0.8466 0.2085 0.101 Uiso 1 1 calc R
H25B H -0.0152 0.7872 0.2362 0.101 Uiso 1 1 calc R
C26 C -0.0118(9) 0.8122(6) 0.1467(3) 0.199(5) Uani 1 1 d .
H26A H 0.0360 0.8673 0.1542 0.298 Uiso 1 1 calc R
H26B H -0.0676 0.8227 0.1113 0.298 Uiso 1 1 calc R
H26C H 0.0381 0.7601 0.1381 0.298 Uiso 1 1 calc R
C27 C -0.2499(11) 0.5295(9) 0.5633(5) 0.236(6) Uani 1 1 d .
H27A H -0.2020 0.5029 0.5984 0.283 Uiso 1 1 calc R
H27B H -0.2850 0.5867 0.5779 0.283 Uiso 1 1 calc R
C28 C -0.1758(10) 0.5525(9) 0.5161(6) 0.246(7) Uani 1 1 d .
H28A H -0.1759 0.6196 0.5091 0.295 Uiso 1 1 calc R
H28B H -0.0953 0.5326 0.5278 0.295 Uiso 1 1 calc R
C29 C -0.2216(16) 0.5042(10) 0.4602(6) 0.264(9) Uani 1 1 d .
H29A H -0.1668 0.4572 0.4469 0.317 Uiso 1 1 calc R
H29B H -0.2417 0.5471 0.4258 0.317 Uiso 1 1 calc R
C30 C -0.3250(14) 0.4626(12) 0.4837(6) 0.285(10) Uani 1 1 d .
H30A H -0.3945 0.4908 0.4620 0.342 Uiso 1 1 calc R
H30B H -0.3258 0.3964 0.4732 0.342 Uiso 1 1 calc R

loop_
_atom_site_aniso_label
_atom_site_aniso_U_11
_atom_site_aniso_U_22
_atom_site_aniso_U_33
_atom_site_aniso_U_23
_atom_site_aniso_U_13
_atom_site_aniso_U_12
Zn1 0.0491(3) 0.0577(3) 0.0640(3) 0.0010(2) 0.0049(2) 0.0007(2)
Zn2 0.0496(3) 0.0653(3) 0.0632(3) -0.0004(2) 0.0069(2) -0.0089(2)
O1 0.0475(16) 0.091(2) 0.0575(17) 0.0014(15) 0.0101(12) -0.0069(14)
O2 0.0504(17) 0.092(2) 0.0601(18) -0.0037(15) 0.0070(13) -0.0005(14)
O3 0.224(8) 0.245(8) 0.228(9) -0.010(7) 0.065(7) -0.081(6)
N1 0.057(2) 0.059(2) 0.088(3) -0.0102(19) -0.0043(19) 0.0046(18)
N2 0.058(2) 0.063(2) 0.073(2) 0.0084(19) 0.0068(17) -0.0122(17)
N3 0.058(2) 0.087(3) 0.076(3) 0.014(2) -0.0022(19) 0.008(2)
N4 0.059(2) 0.073(2) 0.079(3) -0.005(2) 0.0052(18) 0.0053(19)
C1 0.130(5) 0.107(5) 0.101(4) -0.013(3) -0.030(4) -0.025(4)
Cl1 0.0965(10) 0.1799(17) 0.0714(9) -0.0291(9) 0.0154(7) -0.0121(10)
Cl2 0.1263(12) 0.1193(11) 0.0623(8) 0.0021(7) 0.0146(7) -0.0195(9)
C3 0.056(3) 0.075(3) 0.128(5) -0.022(3) 0.006(3) -0.013(2)
C4 0.073(3) 0.080(3) 0.102(4) 0.001(3) 0.008(3) -0.029(3)
C5 0.054(3) 0.067(3) 0.079(3) 0.013(2) 0.015(2) -0.008(2)
C6 0.053(2) 0.066(3) 0.056(2) 0.007(2) 0.0056(18) 0.000(2)
C7 0.058(3) 0.089(3) 0.070(3) 0.016(3) 0.011(2) -0.004(2)
C8 0.069(3) 0.103(4) 0.054(3) -0.001(3) 0.008(2) 0.001(3)
C9 0.067(3) 0.093(4) 0.071(3) -0.005(3) 0.003(2) -0.017(3)
C10 0.055(3) 0.083(3) 0.066(3) 0.005(2) 0.013(2) -0.013(2)
C11 0.051(3) 0.067(3) 0.060(3) 0.006(2) 0.006(2) -0.003(2)
C12 0.153(6) 0.139(6) 0.097(5) 0.009(4) -0.046(4) 0.024(5)
C13 0.091(4) 0.106(5) 0.163(6) 0.056(4) 0.014(4) -0.003(4)
C14 0.069(4) 0.112(4) 0.128(5) 0.025(4) 0.004(3) 0.020(3)
C15 0.075(3) 0.092(4) 0.098(4) -0.005(3) 0.005(3) 0.020(3)
C16 0.062(3) 0.072(3) 0.082(3) -0.013(3) 0.020(2) -0.007(2)
C17 0.055(3) 0.067(3) 0.061(3) -0.006(2) 0.004(2) -0.009(2)
C18 0.067(3) 0.077(3) 0.070(3) -0.018(2) 0.020(2) -0.012(2)
C19 0.086(4) 0.083(3) 0.055(3) -0.007(2) 0.006(2) -0.018(3)
C20 0.078(3) 0.088(4) 0.077(3) -0.004(3) -0.003(3) 0.003(3)
C21 0.069(3) 0.097(4) 0.066(3) -0.005(3) 0.005(2) 0.002(3)
C22 0.056(3) 0.075(3) 0.059(3) -0.010(2) 0.006(2) -0.010(2)
C23 0.074(3) 0.062(3) 0.098(4) 0.007(3) 0.011(3) 0.005(2)
C24 0.121(5) 0.101(4) 0.142(6) 0.013(4) 0.051(4) 0.037(4)
C25 0.081(4) 0.081(3) 0.094(4) -0.007(3) 0.024(3) -0.025(3)
C26 0.281(11) 0.219(9) 0.105(6) -0.019(5) 0.070(6) -0.167(8)
C27 0.221(12) 0.286(14) 0.211(12) -0.097(10) 0.084(10) -0.116(11)
C28 0.223(12) 0.324(16) 0.206(12) -0.105(12) 0.123(10) -0.099(11)
C29 0.41(2) 0.239(13) 0.161(11) 0.066(9) 0.174(14) 0.100(14)
C30 0.303(18) 0.41(2) 0.127(10) -0.070(13) -0.066(11) 0.141(18)

loop_
_atom_type_symbol
_atom_type_description
_atom_type_scat_dispersion_real
_atom_type_scat_dispersion_imag
_atom_type_scat_source
C C 0.0033 0.0016 'International Tables Vol C Tables 4.2.6.8 and 6.1.1.4'
H H 0.0000 0.0000 'International Tables Vol C Tables 4.2.6.8 and 6.1.1.4'
N N 0.0061 0.0033 'International Tables Vol C Tables 4.2.6.8 and 6.1.1.4'
O O 0.0106 0.0060 'International Tables Vol C Tables 4.2.6.8 and 6.1.1.4'
Cl Cl 0.1484 0.1585 'International Tables Vol C Tables 4.2.6.8 and 6.1.1.4'
Zn Zn 0.2839 1.4301 'International Tables Vol C Tables 4.2.6.8 and 6.1.1.4'

loop_
_geom_angle_atom_site_label_1
_geom_angle_atom_site_label_2
_geom_angle_atom_site_label_3
_geom_angle
C23 Zn1 O2 118.75(16)
C23 Zn1 O1 120.71(17)
O2 Zn1 O1 74.90(11)
C23 Zn1 N2 108.69(17)
O2 Zn1 N2 132.47(12)
O1 Zn1 N2 78.92(12)
C23 Zn1 N1 109.12(17)
O2 Zn1 N1 91.16(12)
O1 Zn1 N1 129.01(12)
N2 Zn1 N1 75.59(14)
C25 Zn2 O1 116.69(17)
C25 Zn2 O2 118.49(18)
O1 Zn2 O2 74.73(11)
C25 Zn2 N4 110.22(18)
O1 Zn2 N4 132.64(12)
O2 Zn2 N4 77.88(12)
C25 Zn2 N3 111.95(19)
O1 Zn2 N3 92.57(12)
O2 Zn2 N3 128.40(13)
N4 Zn2 N3 75.36(14)
C11 O1 Zn2 132.4(2)
C11 O1 Zn1 120.9(2)
Zn2 O1 Zn1 104.71(12)
C22 O2 Zn1 130.7(3)
C22 O2 Zn2 121.3(2)
Zn1 O2 Zn2 105.65(12)
C27 O3 C30 102.6(11)
C1 N1 C2 107.9(4)
C1 N1 C3 108.1(4)
C2 N1 C3 113.4(4)
C1 N1 Zn1 113.3(3)
C2 N1 Zn1 112.3(3)
C3 N1 Zn1 101.8(3)
C5 N2 C4 119.2(4)
C5 N2 Zn1 122.9(3)
C4 N2 Zn1 115.2(3)
C12 N3 C14 106.3(4)
C12 N3 C13 109.6(5)
C14 N3 C13 113.0(4)
C12 N3 Zn2 112.5(3)
C14 N3 Zn2 102.6(3)
C13 N3 Zn2 112.5(3)
C16 N4 C15 119.7(4)
C16 N4 Zn2 123.7(3)
C15 N4 Zn2 115.0(3)
N1 C3 C4 111.9(4)
N2 C4 C3 110.1(4)
N2 C5 C6 125.1(4)
C7 C6 C11 119.4(4)
C7 C6 C5 118.6(4)
C11 C6 C5 122.0(4)
C8 C7 C6 121.4(4)
C7 C8 C9 119.8(4)
C7 C8 Cl1 120.2(4)
C9 C8 Cl1 120.1(4)
C10 C9 C8 119.7(4)
C9 C10 C11 123.3(4)
O1 C11 C10 122.2(4)
O1 C11 C6 121.5(4)
C10 C11 C6 116.3(4)
N3 C14 C15 111.5(4)
N4 C15 C14 108.9(4)
N4 C16 C17 125.2(4)
C22 C17 C18 120.1(4)
C22 C17 C16 122.0(4)
C18 C17 C16 117.8(4)
C19 C18 C17 120.6(4)
C18 C19 C20 119.8(5)
C18 C19 Cl2 119.5(4)
C20 C19 Cl2 120.6(4)
C21 C20 C19 119.7(5)
C20 C21 C22 122.8(5)
O2 C22 C21 121.5(4)
O2 C22 C17 121.6(4)
C21 C22 C17 116.9(4)
C24 C23 Zn1 118.3(4)
C26 C25 Zn2 119.5(4)
O3 C27 C28 115.3(10)
C29 C28 C27 106.4(11)
C28 C29 C30 99.5(9)
O3 C30 C29 115.4(14)

loop_
_geom_bond_atom_site_label_1
_geom_bond_atom_site_label_2
_geom_bond_distance
Zn1 C23 1.985(4)
Zn1 O2 2.066(3)
Zn1 O1 2.137(3)
Zn1 N2 2.168(3)
Zn1 N1 2.284(3)
Zn2 C25 1.989(4)
Zn2 O1 2.084(3)
Zn2 O2 2.128(3)
Zn2 N4 2.199(4)
Zn2 N3 2.261(3)
O1 C11 1.311(5)
O2 C22 1.315(5)
O3 C27 1.295(10)
O3 C30 1.361(12)
N1 C1 1.461(6)
N1 C2 1.455(6)
N1 C3 1.462(6)
N2 C5 1.265(5)
N2 C4 1.460(5)
N3 C12 1.451(6)
N3 C14 1.460(6)
N3 C13 1.464(6)
N4 C16 1.273(5)
N4 C15 1.468(6)
Cl1 C8 1.743(5)
Cl2 C19 1.738(5)
C3 C4 1.501(7)
C5 C6 1.460(6)
C6 C7 1.394(6)
C6 C11 1.427(5)
C7 C8 1.363(6)
C8 C9 1.383(6)
C9 C10 1.355(6)
C10 C11 1.395(6)
C14 C15 1.522(7)
C16 C17 1.445(6)
C17 C22 1.401(6)
C17 C18 1.405(6)
C18 C19 1.370(7)
C19 C20 1.381(6)
C20 C21 1.365(6)
C21 C22 1.397(6)
C23 C24 1.457(7)
C25 C26 1.417(8)
C27 C28 1.394(12)
C28 C29 1.440(17)
C29 C30 1.44(2)
